data_1513398
loop_
_publ_author_name
'Zhou, Bing'
'Du, Juanjuan'
'Yang, Yaxi'
'Feng, Huijin'
'Li, Yuanchao'

_publ_section_title
;
 Rh(III)-Catalyzed C-H Amidation with N-Hydroxycarbamates: A New Entry to
 N-Carbamate-Protected Arylamines.
;
_journal_issue 2
_journal_name_full 'Organic letters'
_journal_page_first 592
_journal_page_last 595
_journal_paper_doi 10.1021/ol403477w
_journal_volume 16
_journal_year 2014
_chemical_formula_sum 'C19 H16 N2 O2'
_chemical_formula_weight 304.34
_chemical_name_common 3a
_chemical_name_systematic
;
 ?
;
_space_group_IT_number 19
_symmetry_cell_setting orthorhombic
_symmetry_space_group_name_Hall 'P 2ac 2ab'
_symmetry_space_group_name_H-M 'P 21 21 21'
_atom_sites_solution_hydrogens geom
_atom_sites_solution_primary direct
_atom_sites_solution_secondary difmap
_audit_creation_method SHELXL-97
_cell_angle_alpha 90.00
_cell_angle_beta 90.00
_cell_angle_gamma 90.00
_cell_formula_units_Z 4
_cell_length_a 5.5837(13)
_cell_length_b 9.0762(17)
_cell_length_c 31.477(7)
_cell_measurement_reflns_used 6169
_cell_measurement_temperature 296(2)
_cell_measurement_theta_max 54.87
_cell_measurement_theta_min 4.50
_cell_volume 1595.2(6)
_computing_cell_refinement 'Bruker SAINT'
_computing_data_collection 'Bruker APEX2'
_computing_data_reduction 'Bruker SAINT'
_computing_molecular_graphics 'Bruker SHELXTL'
_computing_publication_material 'Bruker SHELXTL'
_computing_structure_refinement 'SHELXL-97 (Sheldrick, 2008)'
_computing_structure_solution 'SHELXS-97 (Sheldrick, 2008)'
_diffrn_ambient_temperature 296(2)
_diffrn_measured_fraction_theta_full 0.999
_diffrn_measured_fraction_theta_max 0.999
_diffrn_measurement_device_type 'Bruker APEX-II CCD'
_diffrn_measurement_method 'phi and omega scans'
_diffrn_radiation_monochromator graphite
_diffrn_radiation_source 'fine-focus sealed tube'
_diffrn_radiation_type MoK\a
_diffrn_radiation_wavelength 0.71073
_diffrn_reflns_av_R_equivalents 0.0683
_diffrn_reflns_av_sigmaI/netI 0.0962
_diffrn_reflns_limit_h_max 6
_diffrn_reflns_limit_h_min -6
_diffrn_reflns_limit_k_max 10
_diffrn_reflns_limit_k_min -9
_diffrn_reflns_limit_l_max 37
_diffrn_reflns_limit_l_min -28
_diffrn_reflns_number 7225
_diffrn_reflns_theta_full 25.00
_diffrn_reflns_theta_max 25.00
_diffrn_reflns_theta_min 2.34
_exptl_absorpt_coefficient_mu 0.080
_exptl_absorpt_correction_T_max 0.8915
_exptl_absorpt_correction_T_min 0.7990
_exptl_absorpt_correction_type multi-scan
_exptl_absorpt_process_details sadabs
_exptl_crystal_colour colorless
_exptl_crystal_density_diffrn 1.267
_exptl_crystal_density_method 'not measured'
_exptl_crystal_description block
_exptl_crystal_F_000 600
_exptl_crystal_size_max 0.28
_exptl_crystal_size_mid 0.12
_exptl_crystal_size_min 0.10
_refine_diff_density_max 0.129
_refine_diff_density_min -0.170
_refine_diff_density_rms 0.037
_refine_ls_extinction_coef 0.0039(15)
_refine_ls_extinction_expression Fc^*^=kFc[1+0.001xFc^2^\l^3^/sin(2\q)]^-1/4^
_refine_ls_extinction_method none
_refine_ls_goodness_of_fit_ref 0.978
_refine_ls_hydrogen_treatment mixed
_refine_ls_matrix_type full
_refine_ls_number_parameters 212
_refine_ls_number_reflns 2824
_refine_ls_number_restraints 0
_refine_ls_restrained_S_all 0.978
_refine_ls_R_factor_all 0.1354
_refine_ls_R_factor_gt 0.0563
_refine_ls_shift/su_max 0.000
_refine_ls_shift/su_mean 0.000
_refine_ls_structure_factor_coef Fsqd
_refine_ls_weighting_details 'calc w=1/[\s^2^(Fo^2^)+(0.0411P)^2^+0.0000P] where P=(Fo^2^+2Fc^2^)/3'
_refine_ls_weighting_scheme calc
_refine_ls_wR_factor_gt 0.0929
_refine_ls_wR_factor_ref 0.1173
_reflns_number_gt 1505
_reflns_number_total 2824
_reflns_threshold_expression >2sigma(I)
_cod_data_source_file ol403477w_si_002.cif
_cod_data_source_block C:\Users\JRWang\Desktop\3a.CIF
_cod_original_sg_symbol_H-M P212121
_cod_database_code 1513398

loop_
_symmetry_equiv_pos_as_xyz
'x, y, z'
'x+1/2, -y+1/2, -z'
'-x, y+1/2, -z+1/2'
'-x+1/2, -y, z+1/2'

loop_
_atom_site_label
_atom_site_type_symbol
_atom_site_fract_x
_atom_site_fract_y
_atom_site_fract_z
_atom_site_U_iso_or_equiv
_atom_site_adp_type
_atom_site_occupancy
_atom_site_symmetry_multiplicity
_atom_site_calc_flag
_atom_site_refinement_flags
O1 O 0.0400(5) 0.9199(2) 0.14671(7) 0.0542(7) Uani 1 1 d .
O2 O 0.1462(6) 1.1297(3) 0.11337(8) 0.0737(9) Uani 1 1 d .
N2 N 0.3237(6) 0.9077(4) 0.09847(9) 0.0471(9) Uani 1 1 d .
C14 C -0.2073(7) 0.9158(4) 0.20927(12) 0.0481(10) Uani 1 1 d .
C3 C 0.8754(10) 0.4515(4) 0.08678(16) 0.0832(15) Uani 1 1 d .
H3 H 1.0011 0.3872 0.0812 0.100 Uiso 1 1 calc R
C4 C 0.8770(7) 0.5920(4) 0.06940(14) 0.0743(13) Uani 1 1 d .
H4 H 1.0052 0.6229 0.0528 0.089 Uiso 1 1 calc R
C5 C 0.6887(7) 0.6846(4) 0.07687(11) 0.0437(9) Uani 1 1 d .
C6 C 0.6752(7) 0.8368(3) 0.05758(10) 0.0436(9) Uani 1 1 d .
C11 C 0.5006(7) 0.9435(3) 0.06852(10) 0.0403(8) Uani 1 1 d .
C12 C 0.1686(8) 0.9991(4) 0.11861(12) 0.0497(10) Uani 1 1 d .
C13 C -0.1427(7) 1.0002(4) 0.16978(12) 0.0602(11) Uani 1 1 d .
H11 H -0.2834 1.0124 0.1521 0.072 Uiso 1 1 calc R
H10 H -0.0835 1.0971 0.1774 0.072 Uiso 1 1 calc R
C19 C -0.0747(8) 0.9353(4) 0.24563(15) 0.0718(13) Uani 1 1 d .
H16 H 0.0577 0.9975 0.2452 0.086 Uiso 1 1 calc R
C18 C -0.1351(13) 0.8642(6) 0.28247(15) 0.0959(17) Uani 1 1 d .
H12 H -0.0442 0.8783 0.3069 0.115 Uiso 1 1 calc R
C17 C -0.3257(13) 0.7741(7) 0.28328(17) 0.0998(19) Uani 1 1 d .
H13 H -0.3653 0.7250 0.3082 0.120 Uiso 1 1 calc R
C15 C -0.4008(9) 0.8240(5) 0.21101(15) 0.0798(14) Uani 1 1 d .
H15 H -0.4927 0.8091 0.1867 0.096 Uiso 1 1 calc R
C16 C -0.4613(10) 0.7539(5) 0.2479(2) 0.1054(18) Uani 1 1 d .
H14 H -0.5947 0.6927 0.2487 0.127 Uiso 1 1 calc R
C7 C 0.8478(7) 0.8770(4) 0.02745(11) 0.0532(10) Uani 1 1 d .
H5 H 0.9652 0.8090 0.0200 0.064 Uiso 1 1 calc R
C8 C 0.8499(8) 1.0138(4) 0.00840(11) 0.0582(11) Uani 1 1 d .
H6 H 0.9652 1.0367 -0.0119 0.070 Uiso 1 1 calc R
C9 C 0.6813(8) 1.1153(4) 0.01958(12) 0.0622(11) Uani 1 1 d .
H7 H 0.6841 1.2084 0.0073 0.075 Uiso 1 1 calc R
C10 C 0.5066(8) 1.0811(4) 0.04892(10) 0.0549(10) Uani 1 1 d .
H8 H 0.3909 1.1509 0.0557 0.066 Uiso 1 1 calc R
N1 N 0.5058(7) 0.6412(4) 0.10074(10) 0.0794(12) Uani 1 1 d .
C2 C 0.6953(10) 0.4086(5) 0.11142(14) 0.0786(13) Uani 1 1 d .
H2 H 0.6945 0.3158 0.1239 0.094 Uiso 1 1 calc R
C1 C 0.5116(10) 0.5052(5) 0.11773(15) 0.0965(17) Uani 1 1 d .
H1 H 0.3838 0.4755 0.1346 0.116 Uiso 1 1 calc R
H9 H 0.315(7) 0.821(4) 0.1066(10) 0.057(13) Uiso 1 1 d .

loop_
_atom_site_aniso_label
_atom_site_aniso_U_11
_atom_site_aniso_U_22
_atom_site_aniso_U_33
_atom_site_aniso_U_23
_atom_site_aniso_U_13
_atom_site_aniso_U_12
O1 0.0608(18) 0.0472(14) 0.0545(17) 0.0024(12) 0.0161(14) 0.0095(14)
O2 0.099(2) 0.0450(16) 0.077(2) 0.0108(14) 0.0292(18) 0.0158(17)
N2 0.052(2) 0.039(2) 0.050(2) 0.0101(17) 0.0111(18) 0.0091(18)
C14 0.051(3) 0.052(2) 0.042(2) 0.003(2) 0.006(2) 0.015(2)
C3 0.091(4) 0.050(3) 0.108(4) 0.001(3) 0.011(3) 0.027(3)
C4 0.060(3) 0.057(3) 0.105(4) 0.011(2) 0.021(3) 0.016(2)
C5 0.050(2) 0.044(2) 0.037(2) -0.0022(17) -0.001(2) 0.002(2)
C6 0.051(2) 0.044(2) 0.035(2) -0.0022(16) -0.003(2) 0.002(2)
C11 0.045(2) 0.039(2) 0.037(2) -0.0001(16) -0.005(2) 0.0008(18)
C12 0.054(3) 0.050(2) 0.046(2) 0.002(2) 0.004(2) 0.005(2)
C13 0.057(3) 0.065(2) 0.058(3) 0.001(2) 0.012(2) 0.018(2)
C19 0.073(3) 0.072(3) 0.070(3) 0.002(3) -0.003(3) -0.004(2)
C18 0.125(6) 0.104(4) 0.058(4) 0.002(3) -0.007(3) 0.016(4)
C17 0.114(5) 0.117(5) 0.068(4) 0.036(3) 0.033(4) 0.043(4)
C15 0.070(4) 0.087(3) 0.083(4) 0.012(3) -0.006(3) -0.015(3)
C16 0.083(4) 0.099(4) 0.134(5) 0.049(4) 0.025(4) -0.012(3)
C7 0.052(3) 0.052(2) 0.055(3) -0.0123(19) 0.005(2) 0.004(2)
C8 0.059(3) 0.061(3) 0.055(3) 0.006(2) 0.013(2) -0.005(2)
C9 0.073(3) 0.051(3) 0.062(3) 0.011(2) 0.013(3) 0.003(2)
C10 0.066(3) 0.049(2) 0.050(2) 0.0111(19) 0.005(2) 0.012(2)
N1 0.093(3) 0.054(2) 0.091(3) 0.0272(19) 0.034(3) 0.023(2)
C2 0.103(4) 0.053(3) 0.080(3) 0.012(2) 0.004(3) 0.019(3)
C1 0.108(4) 0.065(3) 0.116(4) 0.042(3) 0.044(4) 0.023(3)

loop_
_atom_type_symbol
_atom_type_description
_atom_type_scat_dispersion_real
_atom_type_scat_dispersion_imag
_atom_type_scat_source
C C 0.0033 0.0016 'International Tables Vol C Tables 4.2.6.8 and 6.1.1.4'
H H 0.0000 0.0000 'International Tables Vol C Tables 4.2.6.8 and 6.1.1.4'
N N 0.0061 0.0033 'International Tables Vol C Tables 4.2.6.8 and 6.1.1.4'
O O 0.0106 0.0060 'International Tables Vol C Tables 4.2.6.8 and 6.1.1.4'

loop_
_geom_angle_atom_site_label_1
_geom_angle_atom_site_label_2
_geom_angle_atom_site_label_3
_geom_angle
C12 O1 C13 115.8(3)
C12 N2 C11 128.4(3)
C12 N2 H9 113(3)
C11 N2 H9 118(3)
C15 C14 C19 118.1(4)
C15 C14 C13 122.2(4)
C19 C14 C13 119.6(4)
C2 C3 C4 120.3(4)
C2 C3 H3 119.8
C4 C3 H3 119.8
C5 C4 C3 119.5(4)
C5 C4 H4 120.2
C3 C4 H4 120.2
N1 C5 C4 120.4(3)
N1 C5 C6 117.4(3)
C4 C5 C6 122.1(4)
C7 C6 C11 117.4(3)
C7 C6 C5 118.4(3)
C11 C6 C5 124.2(3)
C10 C11 N2 121.5(3)
C10 C11 C6 119.3(3)
N2 C11 C6 119.3(3)
O2 C12 O1 124.1(4)
O2 C12 N2 127.2(4)
O1 C12 N2 108.7(3)
O1 C13 C14 109.1(3)
O1 C13 H11 109.9
C14 C13 H11 109.9
O1 C13 H10 109.9
C14 C13 H10 109.9
H11 C13 H10 108.3
C18 C19 C14 120.8(4)
C18 C19 H16 119.6
C14 C19 H16 119.6
C17 C18 C19 119.9(5)
C17 C18 H12 120.1
C19 C18 H12 120.1
C18 C17 C16 120.5(5)
C18 C17 H13 119.7
C16 C17 H13 119.7
C14 C15 C16 120.9(5)
C14 C15 H15 119.5
C16 C15 H15 119.5
C17 C16 C15 119.7(5)
C17 C16 H14 120.1
C15 C16 H14 120.1
C8 C7 C6 122.3(4)
C8 C7 H5 118.8
C6 C7 H5 118.8
C9 C8 C7 119.4(4)
C9 C8 H6 120.3
C7 C8 H6 120.3
C8 C9 C10 120.6(3)
C8 C9 H7 119.7
C10 C9 H7 119.7
C9 C10 C11 121.0(3)
C9 C10 H8 119.5
C11 C10 H8 119.5
C5 N1 C1 118.6(4)
C3 C2 C1 117.7(4)
C3 C2 H2 121.1
C1 C2 H2 121.1
N1 C1 C2 123.4(5)
N1 C1 H1 118.3
C2 C1 H1 118.3

loop_
_geom_bond_atom_site_label_1
_geom_bond_atom_site_label_2
_geom_bond_distance
O1 C12 1.348(4)
O1 C13 1.449(4)
O2 C12 1.203(4)
N2 C12 1.357(5)
N2 C11 1.403(4)
N2 H9 0.83(3)
C14 C15 1.365(5)
C14 C19 1.375(5)
C14 C13 1.504(5)
C3 C2 1.329(6)
C3 C4 1.387(5)
C3 H3 0.9300
C4 C5 1.366(5)
C4 H4 0.9300
C5 N1 1.328(5)
C5 C6 1.511(4)
C6 C7 1.401(5)
C6 C11 1.417(4)
C11 C10 1.393(4)
C13 H11 0.9700
C13 H10 0.9700
C19 C18 1.369(6)
C19 H16 0.9300
C18 C17 1.342(7)
C18 H12 0.9300
C17 C16 1.360(7)
C17 H13 0.9300
C15 C16 1.365(6)
C15 H15 0.9300
C16 H14 0.9300
C7 C8 1.379(4)
C7 H5 0.9300
C8 C9 1.363(5)
C8 H6 0.9300
C9 C10 1.379(5)
C9 H7 0.9300
C10 H8 0.9300
N1 C1 1.346(5)
C2 C1 1.364(6)
C2 H2 0.9300
C1 H1 0.9300

loop_
_geom_torsion_atom_site_label_1
_geom_torsion_atom_site_label_2
_geom_torsion_atom_site_label_3
_geom_torsion_atom_site_label_4
_geom_torsion
C2 C3 C4 C5 -1.7(7)
C3 C4 C5 N1 0.3(6)
C3 C4 C5 C6 -177.7(4)
N1 C5 C6 C7 -170.8(3)
C4 C5 C6 C7 7.3(5)
N1 C5 C6 C11 10.3(5)
C4 C5 C6 C11 -171.6(3)
C12 N2 C11 C10 -13.3(6)
C12 N2 C11 C6 167.5(3)
C7 C6 C11 C10 0.5(5)
C5 C6 C11 C10 179.4(3)
C7 C6 C11 N2 179.8(3)
C5 C6 C11 N2 -1.4(5)
C13 O1 C12 O2 3.2(6)
C13 O1 C12 N2 -177.4(3)
C11 N2 C12 O2 3.2(7)
C11 N2 C12 O1 -176.2(3)
C12 O1 C13 C14 -160.1(3)
C15 C14 C13 O1 -96.9(4)
C19 C14 C13 O1 85.9(4)
C15 C14 C19 C18 0.2(6)
C13 C14 C19 C18 177.5(4)
C14 C19 C18 C17 0.1(8)
C19 C18 C17 C16 -0.7(9)
C19 C14 C15 C16 0.2(6)
C13 C14 C15 C16 -177.1(4)
C18 C17 C16 C15 1.1(8)
C14 C15 C16 C17 -0.8(7)
C11 C6 C7 C8 -0.7(5)
C5 C6 C7 C8 -179.6(3)
C6 C7 C8 C9 1.1(6)
C7 C8 C9 C10 -1.4(6)
C8 C9 C10 C11 1.3(6)
N2 C11 C10 C9 179.9(3)
C6 C11 C10 C9 -0.9(5)
C4 C5 N1 C1 0.8(6)
C6 C5 N1 C1 178.9(4)
C4 C3 C2 C1 1.9(8)
C5 N1 C1 C2 -0.6(7)
C3 C2 C1 N1 -0.8(8)
